data_2000516
loop_
_publ_author_name
'Schaefer, W. P.'
'Connick, W. B.'
'Miskowski, V. M.'
'Gray, H. B.'

_publ_section_title
;
 A bis(pyrazolyl)(bipyridyl)platinum complex
;
_journal_issue 10
_journal_name_full 'Acta Crystallographica Section C'
_journal_page_first 1776
_journal_page_last 1778
_journal_paper_doi 10.1107/S0108270192002026
_journal_volume 48
_journal_year 1992
_chemical_formula_moiety 'C22 H26 N6 Pt1,0.5(C4 H8 O1),H2 O1'
_chemical_formula_sum 'C24 H32 N6 O1.5 Pt'
_chemical_formula_weight 623.65
_space_group_IT_number 14
_space_group_name_Hall '-P 2yn'
_space_group_name_H-M_alt 'P 1 21/n 1'
_symmetry_cell_setting monoclinic
_symmetry_space_group_name_H-M 'P 1 21/n 1'
_cell_angle_alpha 90
_cell_angle_beta 90.32(2)
_cell_angle_gamma 90
_cell_formula_units_Z 4
_cell_length_a 8.625(2)
_cell_length_b 20.593(8)
_cell_length_c 14.451(4)
_cell_volume 2566.7(14)
_diffrn_radiation_type 'Mo K\a'
_diffrn_radiation_wavelength 0.71073
_exptl_absorpt_coefficient_mu 5.550
_exptl_crystal_density_diffrn 1.61
_exptl_crystal_F_000 1232
_cod_data_source_file hh0621.cif
_cod_data_source_block hh0621a
_cod_original_sg_symbol_H-M 'P 21/n'
_cod_original_formula_sum 'C24 H32 N6 O1.5 Pt1'
_cod_database_code 2000516

loop_
_space_group_symop_id
_space_group_symop_operation_xyz
1 x,y,z
2 -x+1/2,y+1/2,-z+1/2
3 -x,-y,-z
4 x+1/2,-y+1/2,z+1/2

loop_
_atom_site_label
_atom_site_fract_x
_atom_site_fract_y
_atom_site_fract_z
_atom_site_U_iso_or_equiv
Pt .24510(4) .13660(2) .36180(3) .03720(10)
N1 .1470(8) .1091(3) .4821(5) .0396(18)
C1 .0540(10) .1446(5) .5346(7) .049(2)
C2 -.0019(11) .1231(5) .6192(7) .058(3)
C3 .0380(11) .0620(5) .6506(7) .052(3)
C4 -.0198(14) .0363(6) .7413(8) .082(4)
C5 .1326(11) .0243(4) .5948(7) .05(3)
C6 .1867(9) .0480(4) .5124(7) .039(2)
C7 .2904(9) .0129(4) .4492(7) .041(2)
C8 .3346(11) -.0506(4) .4646(7) .50(3)
C9 .4327(11) -.0804(5) .4013(8) .054(3)
C10 .4760(14) -.1510(5) .4131(9) .081(4)
C11 .4858(11) -.0452(5) .3263(8) .054(3)
C12 .4342(11) .0194(5) .3147(7) .049(3)
N2 .3379(8) .0481(3) .3747(5) .0384(18)
N3 .1428(8) .2224(3) .3584(5) .0396(19)
C13 .2057(10) .2817(4) .3578(7) .045(2)
C14 .3747(11) .2936(5) .3683(8) .062(3)
C15 .0872(12) .3267(5) .3496(7) .057(3)
C16 -.0471(10) .2901(5) .3445(7) .050(3)
C17 -.2140(12) .3126(5) .3354(8) .074(3)
N4 -.0161(8) .2272(4) .3502(5) .045(2)
N5 .3488(8) .1581(3) .2430(5) .0413(19)
C18 .2854(11) .1740(5) .1615(7) .049(3)
C19 .1160(12) .1696(6) .1420(8) .71(3)
C20 .4045(12) .1901(5) .1020(7) .059(3)
C21 .5428(11) .1837(5) .1529(7) .050(3)
C22 .7058(12) .1937(6) .1233(8) .081(4)
N6 .5087(8) .1639(4) .2389(6) .049(2)
O1W .7648(8) .1255(3) .3509(6) .090(2)
O .5040 -.0030 .0660 ?
C23 .4770 .0020 -.0270 ?
C24 .6150 .0130 -.0670 ?
C25 .7280 .0110 .0010 ?
C26 .6630 -.0010 .0800 ?
H1 .0253 .1864 .5135 ?
H2 -.0665 .1504 .6554 ?
H4A .0205 -.0064 .7508 ?
H4B .0169 .0636 .7902 ?
H4C -.1287 .0352 .7415 ?
H5 .1587 -.0183 .6135 ?
H8 .3009 -.0741 .5171 ?
H10A .4296 -.1672 .4683 ?
H10B .4402 -.1752 .3617 ?
H10C .5856 -.1549 .4183 ?
H11 .5555 -.0644 .2837 ?
H12 .4699 .0434 .2627 ?
H14A .4273 .2526 .3723 ?
H14B .4120 .3169 .3169 ?
H14C .3942 .3173 .4237 ?
H15 .0969 .3730 .3494 ?
H17A -.2794 .2755 .3330 ?
H17B -.2405 .3387 .3869 ?
H17C -.2259 .3370 .2800 ?
H19A .0634 .1576 .1960 ?
H19B .0802 .2110 .1210 ?
H19C .0988 .1384 .0944 ?
H20 .3939 .2030 .0394 ?
H22A .7735 .1860 .1739 ?
H22B .7292 .1658 .0738 ?
H22C .7178 .2380 .1036 ?
H23A .4332 -.0372 -.0499 ?
H23B .4083 .0370 -.0393 ?
H24A .6146 .0545 -.0958 ?
H24B .6348 -.0195 -.1121 ?
H25A .8006 -.0223 -.0128 ?
H25B .7800 .0516 .0039 ?
H26A .6882 .0323 .1230 ?
H26B .6982 -.0416 .1032 ?

loop_
_geom_angle_atom_site_label_1
_geom_angle_atom_site_label_2
_geom_angle_atom_site_label_3
_geom_angle
N1 Pt N2 80.4(3)
N1 Pt N3 94.8(3)
N1 Pt N4 84.4(2)
N2 Pt N3 175.2(3)
N2 Pt N4 153.3(2)
N3 Pt N4 23.9(2)
C6 N1 C1 118.2(7)
C2 C1 N1 122.8(9)
C3 C2 C1 119.6(9)
C4 C3 C2 121.7(9)
C5 C3 C2 117.7(9)
C5 C3 C4 120.7(9)
C6 C5 C3 120.7(9)
C5 C6 N1 121.1(8)
C7 C6 N1 113.8(7)
C7 C6 C5 125.2(8)
C8 C7 C6 122.3(8)
N2 C7 C6 114.6(7)
N2 C7 C8 123.2(8)
C9 C8 C7 118.7(9)
C10 C9 C8 120.1(9)
C11 C9 C8 119.3(9)
C11 C9 C10 120.7(9)
C12 C11 C9 118.8(9)
N2 C12 C11 122.2(8)
C12 N2 C7 117.9(7)
N4 N3 C13 109.7(7)
C14 C13 N3 123.2(8)
C15 C13 N3 108.2(8)
C15 C13 C14 128.6(9)
C16 C15 C13 105.0(9)
C17 C16 C15 129.2(9)
N4 C16 C15 111.2(8)
N4 C16 C17 119.6(8)
C16 N4 N3 105.9(7)
N6 N5 C18 110.0(7)
C19 C18 N5 123.2(8)
C20 C18 N5 107.7(8)
C20 C18 C19 128.9(9)
C21 C20 C18 106.5(9)
C22 C21 C20 129.7(9)
N6 C21 C20 108.9(8)
N6 C21 C22 121.4(9)
C21 N6 N5 106.8(7)

loop_
_geom_bond_atom_site_label_1
_geom_bond_atom_site_label_2
_geom_bond_distance
Pt N1 2.018(7)
Pt N2 2.000(7)
Pt N3 1.975(7)
Pt N5 1.990(7)
N1 C1 1.327(12)
N1 C6 1.376(11)
C1 C2 1.389(14)
C1 H1 0.946
C2 C3 1.381(14)
C2 H2 0.951
C3 C4 1.501(15)
C3 C5 1.388(14)
C4 H4A 0.955
C4 H4B 0.956
C4 H4C 0.939
C5 C6 1.371(13)
C5 H5 0.945
C6 C7 1.471(12)
C7 C8 1.379(13)
C7 N2 1.363(11)
C8 C9 1.391(14)
C8 H8 0.947
C9 C10 1.512(15)
C9 C11 1.384(14)
C10 H10A 0.954
C10 H10B 0.945
C10 H10C 0.951
C11 C12 1.412(14)
C11 H11 0.950
C12 N2 1.341(12)
C12 H12 0.952
N3 C13 1.337(11)
N3 N4 1.379(10)
C13 C14 1.485(13)
C13 C15 1.384(13)
C14 H14A 0.959
C14 H14B 0.942
C14 H14C 0.951
C15 C16 1.383(14)
C15 H15 0.958
C16 C17 1.517(15)
C16 N4 1.326(12)
C17 H17A 0.951
C17 H17B 0.946
C17 H17C 0.950
N5 C18 1.338(12)
N5 N6 1.386(10)
C18 C19 1.489(14)
C19 H19A 0.938
C19 H19B 0.956
C19 H19C 0.951
C20 C21 1.404(14)
C20 H20 0.947
C21 C22 1.486(15)
C21 N6 1.342(12)
C22 H22A 0.947
C22 H22B 0.940
C22 H22C 0.962
O C23 1.367
O C26 1.386
C23 C24 1.345
C23 H23A 0.950
C23 H23B 0.950
C24 C25 1.381
C24 H24A 0.950
C24 H24B 0.950
C25 C26 1.298
C25 H25A 0.950
C25 H25B 0.950
C26 H26A 0.950
C26 H26B 0.950
